data_4507697
loop_
_publ_author_name
'Sawinski, Peter Klaus'
'Meven, Martin'
'Englert, Ulli'
'Dronskowski, Richard'

_publ_section_title
;
 Single-Crystal Neutron Diffraction Study on Guanidine, CN3H5
;
_journal_issue 4
_journal_name_full 'Crystal Growth &amp; Design'
_journal_page_first 1730
_journal_paper_doi 10.1021/cg400054k
_journal_volume 13
_journal_year 2013
_chemical_formula_sum 'C H5 N3'
_chemical_formula_weight 59.07
_chemical_melting_point 50
_chemical_name_common guanidine
_chemical_name_systematic
;

 guanidine

;
_space_group_IT_number 61
_symmetry_cell_setting orthorhombic
_symmetry_Int_Tables_number 61
_symmetry_space_group_name_Hall '-P 2ac 2ab'
_symmetry_space_group_name_H-M 'P b c a'
_atom_sites_solution_hydrogens geom
_atom_sites_solution_primary direct
_atom_sites_solution_secondary difmap
_audit_creation_method SHELXL-97
_cell_angle_alpha 90.00
_cell_angle_beta 90.00
_cell_angle_gamma 90.00
_cell_formula_units_Z 16
_cell_length_a 8.5568(2)
_cell_length_b 9.1952(2)
_cell_length_c 15.7495(4)
_cell_measurement_temperature 273(2)
_cell_volume 1239.19(5)
_computing_structure_refinement 'SHELXL-97 (Sheldrick, 2008)'
_diffrn_ambient_temperature 273(2)
_diffrn_measured_fraction_theta_full 0.646
_diffrn_measured_fraction_theta_max 0.646
_diffrn_radiation_monochromator 'Ge 422; Er-filter'
_diffrn_radiation_probe neutron
_diffrn_radiation_source 'HeiDi@FRM II'
_diffrn_radiation_wavelength 0.79370
_diffrn_reflns_av_R_equivalents 0.0383
_diffrn_reflns_av_sigmaI/netI 0.1005
_diffrn_reflns_limit_h_max 12
_diffrn_reflns_limit_h_min -11
_diffrn_reflns_limit_k_max 12
_diffrn_reflns_limit_k_min -12
_diffrn_reflns_limit_l_max 22
_diffrn_reflns_limit_l_min -8
_diffrn_reflns_number 1951
_diffrn_reflns_theta_full 34.86
_diffrn_reflns_theta_max 34.86
_diffrn_reflns_theta_min 3.91
_exptl_absorpt_coefficient_mu 0.242
_exptl_absorpt_correction_type none
_exptl_crystal_colour colourless
_exptl_crystal_density_diffrn 1.267
_exptl_crystal_density_method 'not measured'
_exptl_crystal_description block
_exptl_crystal_F_000 256
_exptl_crystal_size_max 6
_exptl_crystal_size_mid 6
_exptl_crystal_size_min 2
_refine_diff_density_max 0.906
_refine_diff_density_min -0.902
_refine_diff_density_rms 0.187
_refine_ls_extinction_coef 0.0146(14)
_refine_ls_extinction_expression Fc^*^=kFc[1+0.001xFc^2^\l^3^/sin(2\q)]^-1/4^
_refine_ls_extinction_method SHELXL
_refine_ls_goodness_of_fit_ref 1.088
_refine_ls_hydrogen_treatment mixed
_refine_ls_matrix_type full
_refine_ls_number_parameters 164
_refine_ls_number_reflns 1249
_refine_ls_number_restraints 0
_refine_ls_restrained_S_all 1.088
_refine_ls_R_factor_all 0.1046
_refine_ls_R_factor_gt 0.0514
_refine_ls_shift/su_max 0.000
_refine_ls_shift/su_mean 0.000
_refine_ls_structure_factor_coef Fsqd
_refine_ls_weighting_details 'calc w=1/[\s^2^(Fo^2^)+(0.0500P)^2^+0.0000P] where P=(Fo^2^+2Fc^2^)/3'
_refine_ls_weighting_scheme calc
_refine_ls_wR_factor_gt 0.0802
_refine_ls_wR_factor_ref 0.1008
_reflns_number_gt 821
_reflns_number_total 1249
_reflns_threshold_expression >2\s(I)
_cod_data_source_file cg400054k_si_002.cif
_cod_data_source_block CN3H5_273K
_cod_original_sg_symbol_Hall -P_2ac_2ab
_cod_database_code 4507697

loop_
_symmetry_equiv_pos_as_xyz
'x, y, z'
'-x+1/2, -y, z+1/2'
'x+1/2, -y+1/2, -z'
'-x, y+1/2, -z+1/2'
'-x, -y, -z'
'x-1/2, y, -z-1/2'
'-x-1/2, y-1/2, z'
'x, -y-1/2, z-1/2'

loop_
_atom_site_label
_atom_site_type_symbol
_atom_site_fract_x
_atom_site_fract_y
_atom_site_fract_z
_atom_site_U_iso_or_equiv
_atom_site_adp_type
_atom_site_occupancy
_atom_site_symmetry_multiplicity
_atom_site_calc_flag
C1 C -0.0339(3) 0.5196(3) 0.29989(14) 0.0324(5) Uani 1 1 d
N1 N 0.1102(2) 0.5228(2) 0.32545(14) 0.0469(5) Uani 1 1 d
N2 N -0.1408(3) 0.6222(3) 0.31656(16) 0.0590(6) Uani 1 1 d
N3 N -0.0862(3) 0.4054(2) 0.25342(15) 0.0510(5) Uani 1 1 d
H1 H 0.1318(7) 0.6134(7) 0.3600(4) 0.0638(15) Uani 1 1 d
H2A H -0.1251(8) 0.6961(7) 0.3635(5) 0.0671(16) Uani 1 1 d
H2B H -0.2472(8) 0.6110(9) 0.2920(5) 0.0822(19) Uani 1 1 d
H3A H -0.1870(8) 0.4206(7) 0.2220(5) 0.0693(17) Uani 1 1 d
H3B H -0.0039(10) 0.3428(8) 0.2283(5) 0.085(2) Uani 1 1 d
C2 C 0.1281(2) 0.3060(2) -0.03024(15) 0.0307(5) Uani 1 1 d
N4 N -0.0024(2) 0.3351(2) -0.06872(13) 0.0409(4) Uani 1 1 d
N5 N 0.2370(2) 0.2103(2) -0.05829(13) 0.0415(5) Uani 1 1 d
N6 N 0.1611(2) 0.37318(19) 0.04529(11) 0.0378(4) Uani 1 1 d
H4 H -0.0109(7) 0.2759(7) -0.1235(4) 0.0615(15) Uani 1 1 d
H5A H 0.1976(6) 0.1323(6) -0.0994(4) 0.0538(13) Uani 1 1 d
H5B H 0.3232(7) 0.1818(6) -0.0171(4) 0.0511(11) Uani 1 1 d
H6A H 0.2741(6) 0.3750(7) 0.0627(4) 0.0599(14) Uani 1 1 d
H6B H 0.1047(6) 0.4702(6) 0.0564(3) 0.0506(12) Uani 1 1 d

loop_
_atom_site_aniso_label
_atom_site_aniso_U_11
_atom_site_aniso_U_22
_atom_site_aniso_U_33
_atom_site_aniso_U_23
_atom_site_aniso_U_13
_atom_site_aniso_U_12
C1 0.0280(11) 0.0358(11) 0.0332(11) -0.0030(10) 0.0012(9) -0.0014(9)
N1 0.0327(9) 0.0449(10) 0.0631(12) -0.0031(10) -0.0097(8) -0.0005(8)
N2 0.0418(13) 0.0654(13) 0.0697(14) -0.0270(13) -0.0005(11) 0.0143(10)
N3 0.0469(12) 0.0479(10) 0.0581(12) -0.0179(11) -0.0061(11) -0.0020(10)
H1 0.063(4) 0.058(3) 0.071(4) -0.003(3) -0.018(3) -0.011(3)
H2A 0.076(4) 0.055(3) 0.070(4) -0.014(3) 0.016(3) 0.006(3)
H2B 0.033(3) 0.096(5) 0.118(5) -0.011(5) 0.000(4) 0.018(3)
H3A 0.049(3) 0.082(4) 0.077(4) -0.014(3) -0.015(3) -0.013(3)
H3B 0.073(5) 0.075(4) 0.107(6) -0.044(4) -0.005(4) 0.010(4)
C2 0.0255(10) 0.0310(10) 0.0356(11) 0.0047(9) 0.0050(9) 0.0019(9)
N4 0.0319(8) 0.0488(10) 0.0420(9) -0.0048(9) -0.0038(7) 0.0108(7)
N5 0.0330(9) 0.0406(9) 0.0508(11) -0.0035(9) -0.0009(9) 0.0094(7)
N6 0.0351(9) 0.0364(9) 0.0419(9) -0.0003(8) -0.0037(8) 0.0035(8)
H4 0.057(3) 0.075(4) 0.053(3) -0.014(3) -0.006(3) 0.008(3)
H5A 0.048(3) 0.050(3) 0.063(3) -0.009(3) 0.004(2) 0.007(3)
H5B 0.040(3) 0.051(3) 0.062(3) -0.002(3) -0.002(3) 0.013(2)
H6A 0.037(3) 0.069(3) 0.073(3) -0.005(3) -0.014(2) -0.001(3)
H6B 0.056(3) 0.041(2) 0.055(3) -0.003(2) -0.002(2) 0.006(2)

loop_
_atom_type_symbol
_atom_type_description
_atom_type_scat_dispersion_real
_atom_type_scat_dispersion_imag
_atom_type_scat_source
C C 0.0000 0.0000 'International Tables Vol C Tables 4.2.6.8 and 6.1.1.4'
H H 0.0000 0.0000 'International Tables Vol C Tables 4.2.6.8 and 6.1.1.4'
N N 0.0000 0.0000 'International Tables Vol C Tables 4.2.6.8 and 6.1.1.4'

loop_
_geom_angle_atom_site_label_1
_geom_angle_atom_site_label_2
_geom_angle_atom_site_label_3
_geom_angle
N1 C1 N2 124.9(2)
N1 C1 N3 119.9(2)
N2 C1 N3 115.2(2)
C1 N1 H1 111.1(4)
C1 N2 H2A 121.6(5)
C1 N2 H2B 118.4(5)
H2A N2 H2B 118.3(6)
C1 N3 H3A 116.2(4)
C1 N3 H3B 115.5(5)
H3A N3 H3B 119.6(6)
N4 C2 N5 125.0(2)
N4 C2 N6 119.33(19)
N5 C2 N6 115.7(2)
C2 N4 H4 110.2(4)
C2 N5 H5A 115.7(4)
C2 N5 H5B 117.2(4)
H5A N5 H5B 117.6(5)
C2 N6 H6A 116.3(4)
C2 N6 H6B 116.2(3)
H6A N6 H6B 113.0(5)

loop_
_geom_bond_atom_site_label_1
_geom_bond_atom_site_label_2
_geom_bond_distance
C1 N1 1.297(3)
C1 N2 1.340(3)
C1 N3 1.355(3)
N1 H1 1.012(8)
N2 H2A 1.013(8)
N2 H2B 0.994(8)
N3 H3A 1.004(8)
N3 H3B 0.992(9)
C2 N4 1.298(3)
C2 N5 1.356(3)
C2 N6 1.370(3)
N4 H4 1.022(7)
N5 H5A 1.023(7)
N5 H5B 1.017(7)
N6 H6A 1.005(6)
N6 H6B 1.029(6)
